data_1503603
loop_
_publ_author_name
'He, Zikai'
'Liu, Danqing'
'Mao, Renxin'
'Tang, Qin'
'Miao, Qian'

_publ_section_title
;
 Hydrogen-bonded dihydrotetraazapentacenes.
;
_journal_issue 4
_journal_name_full 'Organic letters'
_journal_page_first 1050
_journal_page_last 1053
_journal_paper_doi 10.1021/ol203404q
_journal_volume 14
_journal_year 2012
_chemical_formula_sum 'C18 H12 N4'
_chemical_formula_weight 284.32
_chemical_melting_point 639.6(5)
_chemical_name_systematic
; 
 5,14-dihydro-1,4,5,14-tetraazapentacene 
;
_space_group_IT_number 62
_symmetry_cell_setting orthorhombic
_symmetry_space_group_name_Hall '-P 2ac 2n'
_symmetry_space_group_name_H-M 'P n m a'
_atom_sites_solution_hydrogens geom
_atom_sites_solution_primary direct
_atom_sites_solution_secondary difmap
_audit_creation_method SHELXL-97
_cell_angle_alpha 90.00
_cell_angle_beta 90.00
_cell_angle_gamma 90.00
_cell_formula_units_Z 4
_cell_length_a 16.0215(15)
_cell_length_b 11.2646(11)
_cell_length_c 7.0956(7)
_cell_measurement_reflns_used 76
_cell_measurement_temperature 296(2)
_cell_measurement_theta_max 15
_cell_measurement_theta_min 15
_cell_volume 1280.6(2)
_computing_cell_refinement 'BRUKER KAPPA APEXII DUO DIFFRACTOMETER'
_computing_data_collection 'BRUKER KAPPA APEXII DUO DIFFRACTOMETER'
_computing_data_reduction 'BRUKER KAPPA APEXII DUO DIFFRACTOMETER'
_computing_molecular_graphics 'SIEMENS SHELXTL'
_computing_publication_material 'SIEMENS SHELXTL'
_computing_structure_refinement 'SHELXL-97 (Sheldrick, 2008)'
_computing_structure_solution 'SHELXS-97 (Sheldrick, 2008)'
_diffrn_ambient_temperature 296(2)
_diffrn_measured_fraction_theta_full 0.993
_diffrn_measured_fraction_theta_max 0.993
_diffrn_measurement_device_type 'BRUKER KAPPA APEXII DUO DIFFRACTOMETER'
_diffrn_measurement_method 'PHI & OMEGA SCAN'
_diffrn_radiation_monochromator graphite
_diffrn_radiation_source 'fine-focus sealed tube'
_diffrn_radiation_type MoK\a
_diffrn_radiation_wavelength 0.71073
_diffrn_reflns_av_R_equivalents 0.0699
_diffrn_reflns_av_sigmaI/netI 0.0597
_diffrn_reflns_limit_h_max 19
_diffrn_reflns_limit_h_min -16
_diffrn_reflns_limit_k_max 13
_diffrn_reflns_limit_k_min -12
_diffrn_reflns_limit_l_max 8
_diffrn_reflns_limit_l_min -8
_diffrn_reflns_number 5215
_diffrn_reflns_theta_full 25.24
_diffrn_reflns_theta_max 25.24
_diffrn_reflns_theta_min 3.39
_exptl_absorpt_coefficient_mu 0.091
_exptl_absorpt_correction_T_max 0.7456
_exptl_absorpt_correction_T_min 0.5969
_exptl_absorpt_correction_type multi-scan
_exptl_crystal_colour yellow
_exptl_crystal_density_diffrn 1.475
_exptl_crystal_density_method 'not measured'
_exptl_crystal_description block
_exptl_crystal_F_000 592
_exptl_crystal_size_max 0.40
_exptl_crystal_size_mid 0.30
_exptl_crystal_size_min 0.20
_refine_diff_density_max 0.208
_refine_diff_density_min -0.155
_refine_diff_density_rms 0.036
_refine_ls_extinction_method none
_refine_ls_goodness_of_fit_ref 1.010
_refine_ls_hydrogen_treatment riding
_refine_ls_matrix_type full
_refine_ls_number_parameters 100
_refine_ls_number_reflns 1208
_refine_ls_number_restraints 0
_refine_ls_restrained_S_all 1.010
_refine_ls_R_factor_all 0.0691
_refine_ls_R_factor_gt 0.0444
_refine_ls_shift/su_max 0.000
_refine_ls_shift/su_mean 0.000
_refine_ls_structure_factor_coef Fsqd
_refine_ls_weighting_details 'calc w=1/[\s^2^(Fo^2^)+(0.0681P)^2^+0.1849P] where P=(Fo^2^+2Fc^2^)/3'
_refine_ls_weighting_scheme calc
_refine_ls_wR_factor_gt 0.1211
_refine_ls_wR_factor_ref 0.1424
_reflns_number_gt 773
_reflns_number_total 1208
_reflns_threshold_expression >2sigma(I)
_cod_data_source_file ol203404q_si_002.cif
_cod_data_source_block 1,4,5,14-DHTAP
_cod_depositor_comments
;
The following automatic conversions were performed:

'_chemical_melting_point' value '366-367 C' was changed to '639.6(5)'
- it was converted from degrees Celsius(C) to Kelvins(K), the average
value was taken and precision was
estimated.

'_symmetry_cell_setting' value 'Orthorhombic' changed to
'orthorhombic' according to
/home/saulius/struct/CIF-dictionaries/cif_core.dic dictionary named
'cif_core.dic' version 2.4.1 from 2010-06-29.

Automatic conversion script
Id: cif_fix_values 1715 2011-07-08 13:25:40Z adriana 
;
_cod_original_sg_symbol_H-M Pnma
_cod_database_code 1503603

loop_
_symmetry_equiv_pos_as_xyz
'x, y, z'
'-x+1/2, -y, z+1/2'
'-x, y+1/2, -z'
'x+1/2, -y+1/2, -z+1/2'
'-x, -y, -z'
'x-1/2, y, -z-1/2'
'x, -y-1/2, z'
'-x-1/2, y-1/2, z-1/2'

loop_
_atom_site_label
_atom_site_type_symbol
_atom_site_fract_x
_atom_site_fract_y
_atom_site_fract_z
_atom_site_U_iso_or_equiv
_atom_site_adp_type
_atom_site_occupancy
_atom_site_symmetry_multiplicity
_atom_site_calc_flag
_atom_site_refinement_flags
C1 C 0.26259(12) 0.18744(15) 1.2393(2) 0.0442(5) Uani 1 1 d .
H1 H 0.2873 0.1465 1.3386 0.053 Uiso 1 1 calc R
C2 C 0.22688(11) 0.12617(16) 1.0960(2) 0.0401(5) Uani 1 1 d .
H2A H 0.2269 0.0436 1.0989 0.048 Uiso 1 1 calc R
C3 C 0.18944(10) 0.18627(14) 0.9416(2) 0.0327(5) Uani 1 1 d .
C4 C 0.15166(11) 0.12654(14) 0.7910(2) 0.0341(5) Uani 1 1 d .
H4A H 0.1506 0.0440 0.7920 0.041 Uiso 1 1 calc R
C5 C 0.11570(10) 0.18603(14) 0.6403(2) 0.0306(5) Uani 1 1 d .
C6 C 0.07777(10) 0.12618(14) 0.4856(2) 0.0332(5) Uani 1 1 d .
H6A H 0.0769 0.0436 0.4847 0.040 Uiso 1 1 calc R
C7 C 0.04292(10) 0.18604(14) 0.3394(2) 0.0299(4) Uani 1 1 d .
N1 N 0.00778(9) 0.12791(11) 0.18576(17) 0.0360(4) Uani 1 1 d .
H1A H 0.0094 0.0516 0.1829 0.043 Uiso 1 1 calc R
C8 C -0.02916(9) 0.18653(14) 0.0390(2) 0.0310(4) Uani 1 1 d .
N2 N -0.06282(9) 0.12515(12) -0.1005(2) 0.0375(4) Uani 1 1 d .
C9 C -0.09914(11) 0.19002(16) -0.2397(2) 0.0412(5) Uani 1 1 d .
H9 H -0.1250 0.1503 -0.3387 0.049 Uiso 1 1 calc R

loop_
_atom_site_aniso_label
_atom_site_aniso_U_11
_atom_site_aniso_U_22
_atom_site_aniso_U_33
_atom_site_aniso_U_23
_atom_site_aniso_U_13
_atom_site_aniso_U_12
C1 0.0437(11) 0.0504(10) 0.0386(10) 0.0060(8) -0.0079(8) 0.0034(10)
C2 0.0416(11) 0.0402(10) 0.0385(10) 0.0034(8) -0.0044(9) 0.0021(9)
C3 0.0278(9) 0.0375(9) 0.0330(9) 0.0022(7) 0.0025(7) 0.0011(7)
C4 0.0376(11) 0.0290(9) 0.0355(10) 0.0002(7) 0.0008(8) 0.0012(7)
C5 0.0305(10) 0.0322(9) 0.0290(8) 0.0003(7) 0.0049(7) 0.0004(7)
C6 0.0398(10) 0.0258(8) 0.0339(9) -0.0005(7) 0.0008(8) -0.0001(7)
C7 0.0315(9) 0.0294(9) 0.0289(9) -0.0014(7) 0.0024(7) -0.0010(7)
N1 0.0492(10) 0.0255(7) 0.0333(8) -0.0007(6) -0.0074(7) 0.0001(7)
C8 0.0296(9) 0.0324(8) 0.0310(9) 0.0008(7) 0.0024(7) -0.0003(7)
N2 0.0402(9) 0.0377(8) 0.0346(8) -0.0024(7) -0.0068(7) -0.0008(7)
C9 0.0426(11) 0.0448(10) 0.0363(10) -0.0036(8) -0.0089(8) -0.0011(9)

loop_
_atom_type_symbol
_atom_type_description
_atom_type_scat_dispersion_real
_atom_type_scat_dispersion_imag
_atom_type_scat_source
C C 0.0033 0.0016 'International Tables Vol C Tables 4.2.6.8 and 6.1.1.4'
H H 0.0000 0.0000 'International Tables Vol C Tables 4.2.6.8 and 6.1.1.4'
N N 0.0061 0.0033 'International Tables Vol C Tables 4.2.6.8 and 6.1.1.4'

loop_
_geom_angle_atom_site_label_1
_geom_angle_atom_site_label_2
_geom_angle_atom_site_label_3
_geom_angle
_geom_angle_site_symmetry_1
_geom_angle_site_symmetry_3
C2 C1 C1 120.61(11) . 7_565
C1 C2 C3 120.94(18) . .
C4 C3 C2 122.83(16) . .
C4 C3 C3 118.71(10) . 7_565
C2 C3 C3 118.45(10) . 7_565
C5 C4 C3 122.40(16) . .
C4 C5 C6 122.86(16) . .
C4 C5 C5 118.88(10) . 7_565
C6 C5 C5 118.25(9) . 7_565
C7 C6 C5 121.95(15) . .
C6 C7 N1 122.11(14) . .
C6 C7 C7 119.80(9) . 7_565
N1 C7 C7 118.08(8) . 7_565
C8 N1 C7 123.01(14) . .
N2 C8 N1 119.60(14) . .
N2 C8 C8 121.53(9) . 7_565
N1 C8 C8 118.86(8) . 7_565
C8 N2 C9 115.94(15) . .
C9 C9 N2 122.51(10) 7_565 .

loop_
_geom_bond_atom_site_label_1
_geom_bond_atom_site_label_2
_geom_bond_distance
_geom_bond_site_symmetry_2
C1 C2 1.355(2) .
C1 C1 1.409(3) 7_565
C2 C3 1.421(2) .
C3 C4 1.400(2) .
C3 C3 1.436(3) 7_565
C4 C5 1.387(2) .
C5 C6 1.424(2) .
C5 C5 1.441(3) 7_565
C6 C7 1.357(2) .
C7 N1 1.3909(18) .
C7 C7 1.441(3) 7_565
N1 C8 1.3679(18) .
C8 N2 1.3220(19) .
C8 C8 1.430(3) 7_565
N2 C9 1.360(2) .
C9 C9 1.351(4) 7_565
